data_2002512
loop_
_publ_author_name
'Schroeder, F'
'Mueller-Buschbaum, Hk'

_publ_section_title
;
Europium als Erdalkali- und Lanthanoidelement in Eu Be Eu2 O5 (sowie
zur Kenntnis von Ca Be Pr2 O5)
;
_journal_name_full
;
Zeitschrift fuer Anorganische und Allgemeine Chemie
;
_journal_page_first 59
_journal_page_last 64
_journal_paper_doi 10.1002/zaac.19885630109
_journal_volume 563
_journal_year 1988
_chemical_formula_structural 'Ca Be Pr2 O5'
_chemical_formula_sum 'Be Ca O5 Pr2'
_chemical_name_systematic 'Calcium beryllium dipraseodymium oxide'
_space_group_IT_number 62
_symmetry_cell_setting orthorhombic
_symmetry_Int_Tables_number 62
_symmetry_space_group_name_Hall '-P 2ac 2n'
_symmetry_space_group_name_H-M 'P n m a'
_cell_angle_alpha 90
_cell_angle_beta 90
_cell_angle_gamma 90
_cell_formula_units_Z 4
_cell_length_a 9.5149(27)
_cell_length_b 7.1962(7)
_cell_length_c 6.544(14)
_cell_volume 448.1
_refine_ls_R_factor_all 0.075
_cod_database_code 2002512

loop_
_symmetry_equiv_pos_as_xyz
x,y,z
1/2+x,1/2-y,1/2-z
-x,1/2+y,-z
1/2-x,-y,1/2+z
-x,-y,-z
1/2-x,1/2+y,1/2+z
x,1/2-y,z
1/2+x,y,1/2-z

loop_
_atom_site_label
_atom_site_type_symbol
_atom_site_symmetry_multiplicity
_atom_site_Wyckoff_symbol
_atom_site_fract_x
_atom_site_fract_y
_atom_site_fract_z
_atom_site_occupancy
_atom_site_attached_hydrogens
_atom_site_calc_flag
Be1 Be2+ 4 c 0.106(4) 0.25 0.194(6) 1. 0 d
Pr1 Pr3+ 4 c 0.9750(1) 0.25 0.5975(2) 1. 0 d
Pr2 Pr3+ 8 d 0.8275(2) 0.0241(2) 0.0769(2) 0.5 0 d
Ca2 Ca2+ 8 d 0.8275(2) 0.0241(2) 0.0769(2) 0.5 0 d
O1 O2- 8 d 0.429(2) 0.939(2) 0.811(2) 1. 0 d
O2 O2- 4 c 0.225(2) 0.25 0.665(3) 1. 0 d
O3 O2- 4 c 0.277(2) 0.25 0.138(3) 1. 0 d
O4 O2- 4 c 0.513(2) 0.25 0.519(3) 1. 0 d

loop_
_atom_type_symbol
_atom_type_oxidation_number
Be2+ 2.000
Pr3+ 3.000
Ca2+ 2.000
O2- -2.000
